data_7202664
loop_
_publ_author_name
'Billing, David G.'
'Lemmerer, Andreas'

_publ_section_title
;
 Inorganic?organic hybrid materials incorporating primary cyclic
 ammonium cations: The lead iodide series
;
_journal_issue 3
_journal_name_full CrystEngComm
_journal_page_first 236
_journal_paper_doi 10.1039/b618196a
_journal_volume 9
_journal_year 2007
_chemical_formula_moiety '2(C6 H14 N), I4 Pb'
_chemical_formula_sum 'C12 H28 I4 N2 Pb'
_chemical_formula_weight 915.15
_chemical_name_common bis(cyclohexylammonium)tetraiodoplumbate(ii)
_chemical_name_systematic
;
bis(cyclohexylammonium)tetraiodoplumbate(II)
;
_space_group_IT_number 61
_symmetry_cell_setting orthorhombic
_symmetry_space_group_name_Hall '-P 2ac 2ab'
_symmetry_space_group_name_H-M 'P b c a'
_atom_sites_solution_hydrogens geom
_atom_sites_solution_primary direct
_atom_sites_solution_secondary difmap
_audit_conform_dict_location ftp://ftp.iucr.org/pub/cif_core.dic
_audit_conform_dict_name cif_core.dic
_audit_conform_dict_version 2.3
_audit_creation_date 2005-10-27T11:25:20-00:00
_audit_creation_method 'WinGX routine CIF_UPDATE'
_cell_angle_alpha 90
_cell_angle_beta 90
_cell_angle_gamma 90
_cell_formula_units_Z 4
_cell_length_a 9.1677(15)
_cell_length_b 8.7335(14)
_cell_length_c 27.276(5)
_cell_measurement_reflns_used 906
_cell_measurement_temperature 173(2)
_cell_measurement_theta_max 28.285
_cell_measurement_theta_min 2.675
_cell_volume 2183.9(6)
_computing_cell_refinement 'Bruker SAINT+ (Bruker, 1999)'
_computing_data_collection 'Bruker SMART-NT (Bruker, 1998)'
_computing_data_reduction 'Bruker SAINT+ (Bruker, 1999)'
_computing_molecular_graphics
;
Ortep-3 for Windows (Farrugia, 1997) and DIAMOND (Brandenburg, 1999)
;
_computing_publication_material
;
WinGX publication routines (Farrugia, 1999) and PLATON (Spek, 2002)
;
_computing_structure_refinement 'SHELXL-97 (Sheldrick, 1997b)'
_computing_structure_solution 'SHELXS-97 (Sheldrick, 1997a)'
_diffrn_ambient_temperature 173(2)
_diffrn_measured_fraction_theta_full 1
_diffrn_measured_fraction_theta_max 1
_diffrn_measurement_device_type 'SMART 1K CCD area detector'
_diffrn_measurement_method 'phi and omega scans'
_diffrn_radiation_monochromator graphite
_diffrn_radiation_type MoK\a
_diffrn_radiation_wavelength 0.71073
_diffrn_reflns_av_R_equivalents 0.0724
_diffrn_reflns_av_unetI/netI 0.043
_diffrn_reflns_limit_h_max 12
_diffrn_reflns_limit_h_min -12
_diffrn_reflns_limit_k_max 11
_diffrn_reflns_limit_k_min -10
_diffrn_reflns_limit_l_max 28
_diffrn_reflns_limit_l_min -36
_diffrn_reflns_number 13519
_diffrn_reflns_theta_full 28
_diffrn_reflns_theta_max 28
_diffrn_reflns_theta_min 1.49
_exptl_absorpt_coefficient_mu 13.373
_exptl_absorpt_correction_T_max 0.512
_exptl_absorpt_correction_T_min 0.0577
_exptl_absorpt_correction_type integration
_exptl_absorpt_process_details 'Bruker XPREP (Bruker, 1999)'
_exptl_crystal_colour yellow
_exptl_crystal_density_diffrn 2.783
_exptl_crystal_density_method 'not measured'
_exptl_crystal_description plate
_exptl_crystal_F_000 1632
_exptl_crystal_size_max 0.34
_exptl_crystal_size_mid 0.22
_exptl_crystal_size_min 0.05
_refine_diff_density_max 0.864
_refine_diff_density_min -1.695
_refine_diff_density_rms 0.214
_refine_ls_extinction_method none
_refine_ls_goodness_of_fit_ref 1.052
_refine_ls_hydrogen_treatment constr
_refine_ls_matrix_type full
_refine_ls_number_parameters 152
_refine_ls_number_reflns 2633
_refine_ls_number_restraints 246
_refine_ls_restrained_S_all 1.009
_refine_ls_R_factor_all 0.0511
_refine_ls_R_factor_gt 0.0315
_refine_ls_shift/su_max 0.001
_refine_ls_shift/su_mean 0
_refine_ls_structure_factor_coef Fsqd
_refine_ls_weighting_details 'calc w=1/[\s^2^(Fo^2^)+(0.0318P)^2^+1.3770P] where P=(Fo^2^+2Fc^2^)/3'
_refine_ls_weighting_scheme calc
_refine_ls_wR_factor_gt 0.069
_refine_ls_wR_factor_ref 0.0749
_reflns_number_gt 1986
_reflns_number_total 2633
_reflns_threshold_expression >2sigma(I)
_cod_data_source_file b618196a.txt
_cod_data_source_block 3ac2l_a
_cod_depositor_comments
;
The following automatic conversions were performed:
'_symmetry_cell_setting' value 'Orthorhombic' changed to 'orthorhombic'
according to '/home/saulius/struct/CIF-dictionaries/cif_core.dic'
dictionary named 'cif_core.dic' version 2.4.1 from 2010-06-29.

Automatic conversion script
Id: cif_fix_enum 1527 2010-12-29 10:47:43Z saulius 
;
_cod_original_sg_symbol_H-M Pbca
_cod_database_code 7202664

loop_
_symmetry_equiv_pos_as_xyz
'x, y, z'
'-x+1/2, -y, z+1/2'
'-x, y+1/2, -z+1/2'
'x+1/2, -y+1/2, -z'
'-x, -y, -z'
'x-1/2, y, -z-1/2'
'x, -y-1/2, z-1/2'
'-x-1/2, y-1/2, z'

loop_
_atom_site_label
_atom_site_type_symbol
_atom_site_fract_x
_atom_site_fract_y
_atom_site_fract_z
_atom_site_U_iso_or_equiv
_atom_site_adp_type
_atom_site_occupancy
_atom_site_symmetry_multiplicity
_atom_site_calc_flag
_atom_site_refinement_flags
_atom_site_disorder_assembly
_atom_site_disorder_group
C1A C 0.024(2) -0.0580(19) 0.6352(7) 0.035(3) Uani 0.315(8) 1 d PDU A 1
H1A H 0.121 -0.1086 0.6314 0.041 Uiso 0.315(8) 1 calc PR A 1
C2A C -0.043(3) -0.107(3) 0.6840(6) 0.036(4) Uani 0.315(8) 1 d PDU A 1
H2A1 H -0.1432 -0.0659 0.6865 0.043 Uiso 0.315(8) 1 calc PR A 1
H2A2 H -0.0485 -0.22 0.6853 0.043 Uiso 0.315(8) 1 calc PR A 1
C3A C 0.048(3) -0.048(2) 0.7268(7) 0.043(3) Uani 0.315(8) 1 d PDU A 1
H3A1 H -0.0012 -0.074 0.758 0.052 Uiso 0.315(8) 1 calc PR A 1
H3A2 H 0.1445 -0.0997 0.7266 0.052 Uiso 0.315(8) 1 calc PR A 1
C4A C 0.069(3) 0.124(2) 0.7233(8) 0.042(3) Uani 0.315(8) 1 d PDU A 1
H4A1 H 0.1328 0.1585 0.7504 0.051 Uiso 0.315(8) 1 calc PR A 1
H4A2 H -0.0266 0.1752 0.7269 0.051 Uiso 0.315(8) 1 calc PR A 1
C5A C 0.137(3) 0.170(4) 0.6743(6) 0.041(4) Uani 0.315(8) 1 d PDU A 1
H5A1 H 0.1472 0.2824 0.6729 0.049 Uiso 0.315(8) 1 calc PR A 1
H5A2 H 0.2361 0.1245 0.6717 0.049 Uiso 0.315(8) 1 calc PR A 1
C6A C 0.044(2) 0.1149(19) 0.6315(7) 0.036(3) Uani 0.315(8) 1 d PDU A 1
H6A1 H -0.0523 0.1662 0.6324 0.043 Uiso 0.315(8) 1 calc PR A 1
H6A2 H 0.0921 0.1411 0.6001 0.043 Uiso 0.315(8) 1 calc PR A 1
N1A N -0.075(6) -0.110(5) 0.594(2) 0.033(7) Uani 0.315(8) 1 d PU A 1
H1A1 H -0.1648 -0.0673 0.5975 0.049 Uiso 0.315(8) 1 calc PR A 1
H1A2 H -0.0826 -0.2136 0.5941 0.049 Uiso 0.315(8) 1 calc PR A 1
H1A3 H -0.0363 -0.0794 0.5645 0.049 Uiso 0.315(8) 1 calc PR A 1
C1B C -0.0427(9) 0.0258(10) 0.6386(3) 0.0304(17) Uani 0.685(8) 1 d PDU A 2
H1B H -0.0938 0.1269 0.6376 0.036 Uiso 0.685(8) 1 calc PR A 2
C2B C -0.0832(12) -0.0572(12) 0.6856(3) 0.037(2) Uani 0.685(8) 1 d PDU A 2
H2B1 H -0.038 -0.1601 0.6858 0.044 Uiso 0.685(8) 1 calc PR A 2
H2B2 H -0.1903 -0.0699 0.6873 0.044 Uiso 0.685(8) 1 calc PR A 2
C3B C -0.0305(11) 0.0336(13) 0.7296(3) 0.047(2) Uani 0.685(8) 1 d PDU A 2
H3B1 H -0.0807 0.1339 0.7306 0.056 Uiso 0.685(8) 1 calc PR A 2
H3B2 H -0.0549 -0.0224 0.7601 0.056 Uiso 0.685(8) 1 calc PR A 2
C4B C 0.1325(11) 0.0581(13) 0.7269(4) 0.048(2) Uani 0.685(8) 1 d PDU A 2
H4B1 H 0.1827 -0.042 0.7289 0.058 Uiso 0.685(8) 1 calc PR A 2
H4B2 H 0.1644 0.1211 0.7551 0.058 Uiso 0.685(8) 1 calc PR A 2
C5B C 0.1750(13) 0.1376(14) 0.6795(3) 0.040(3) Uani 0.685(8) 1 d PDU A 2
H5B1 H 0.1339 0.2424 0.6793 0.049 Uiso 0.685(8) 1 calc PR A 2
H5B2 H 0.2825 0.1463 0.6779 0.049 Uiso 0.685(8) 1 calc PR A 2
C6B C 0.1206(9) 0.0516(11) 0.6349(3) 0.0357(18) Uani 0.685(8) 1 d PDU A 2
H6B1 H 0.1712 -0.0483 0.6325 0.043 Uiso 0.685(8) 1 calc PR A 2
H6B2 H 0.1428 0.1111 0.6049 0.043 Uiso 0.685(8) 1 calc PR A 2
N1B N -0.093(3) -0.072(2) 0.5954(11) 0.033(4) Uani 0.685(8) 1 d PU A 2
H1B1 H -0.0548 -0.0329 0.5671 0.05 Uiso 0.685(8) 1 calc PR A 2
H1B2 H -0.1918 -0.0703 0.5936 0.05 Uiso 0.685(8) 1 calc PR A 2
H1B3 H -0.0613 -0.1695 0.5995 0.05 Uiso 0.685(8) 1 calc PR A 2
Pb1 Pb 0.5 0 0.5 0.02677(9) Uani 1 2 d S . .
I2 I 0.80358(4) 0.19311(4) 0.495814(12) 0.02673(11) Uani 1 1 d . . .
I1 I 0.53781(5) 0.01107(5) 0.615659(17) 0.04459(13) Uani 1 1 d . . .

loop_
_atom_site_aniso_label
_atom_site_aniso_U_11
_atom_site_aniso_U_22
_atom_site_aniso_U_33
_atom_site_aniso_U_23
_atom_site_aniso_U_13
_atom_site_aniso_U_12
C1A 0.034(7) 0.041(6) 0.029(5) 0.003(6) 0.004(5) 0.001(6)
C2A 0.048(9) 0.036(8) 0.022(5) -0.002(6) 0.009(6) 0.001(7)
C3A 0.052(8) 0.049(7) 0.029(5) -0.002(6) 0.000(6) 0.005(7)
C4A 0.045(8) 0.050(7) 0.032(5) -0.011(6) 0.001(7) 0.001(6)
C5A 0.030(9) 0.048(8) 0.045(7) -0.005(6) 0.003(6) -0.004(7)
C6A 0.034(7) 0.041(6) 0.032(6) 0.000(6) 0.008(6) -0.002(7)
N1A 0.041(15) 0.037(15) 0.019(7) 0.002(12) 0.010(9) 0.000(13)
C1B 0.034(4) 0.030(4) 0.027(3) 0.003(3) 0.004(3) -0.001(3)
C2B 0.042(5) 0.047(6) 0.021(3) 0.002(3) 0.009(3) -0.004(4)
C3B 0.056(5) 0.061(6) 0.023(3) -0.003(4) 0.003(4) -0.004(5)
C4B 0.053(5) 0.062(6) 0.029(4) -0.007(4) -0.004(4) 0.004(4)
C5B 0.035(5) 0.044(6) 0.043(4) -0.007(4) -0.001(4) -0.001(4)
C6B 0.033(4) 0.045(5) 0.029(3) 0.000(4) 0.003(3) 0.003(3)
N1B 0.033(6) 0.046(10) 0.021(4) 0.003(6) 0.004(5) 0.002(6)
Pb1 0.02562(15) 0.02813(17) 0.02654(17) 0.00421(14) 0.00216(12) 0.00089(11)
I2 0.02501(17) 0.02519(19) 0.0300(2) 0.00068(16) 0.00305(16) -0.00726(14)
I1 0.0460(2) 0.0626(3) 0.0252(2) 0.0062(2) 0.00710(19) 0.0020(2)

loop_
_atom_type_symbol
_atom_type_description
_atom_type_scat_dispersion_real
_atom_type_scat_dispersion_imag
_atom_type_scat_source
C C 0.0033 0.0016 'International Tables Vol C Tables 4.2.6.8 and 6.1.1.4'
H H 0 0 'International Tables Vol C Tables 4.2.6.8 and 6.1.1.4'
N N 0.0061 0.0033 'International Tables Vol C Tables 4.2.6.8 and 6.1.1.4'
I I -0.4742 1.8119 'International Tables Vol C Tables 4.2.6.8 and 6.1.1.4'
Pb Pb -3.3944 10.1111 'International Tables Vol C Tables 4.2.6.8 and 6.1.1.4'

loop_
_exptl_crystal_face_index_h
_exptl_crystal_face_index_k
_exptl_crystal_face_index_l
_exptl_crystal_face_perp_dist
0 0 1 0.025
0 0 -1 0.025
-3 -1 -3 0.11
2 3 1 0.155
2 -1 0 0.13
0 1 0 0.17

loop_
_geom_angle_atom_site_label_1
_geom_angle_atom_site_label_2
_geom_angle_atom_site_label_3
_geom_angle
_geom_angle_site_symmetry_1
_geom_angle_site_symmetry_3
_geom_angle_publ_flag
N1A C1A C6A 109(2) . . ?
N1A C1A C2A 109(3) . . ?
C6A C1A C2A 112.5(16) . . ?
N1A C1A H1A 108.9 . . ?
C6A C1A H1A 108.9 . . ?
C2A C1A H1A 108.9 . . ?
C3A C2A C1A 110.8(19) . . ?
C3A C2A H2A1 109.5 . . ?
C1A C2A H2A1 109.5 . . ?
C3A C2A H2A2 109.5 . . ?
C1A C2A H2A2 109.5 . . ?
H2A1 C2A H2A2 108.1 . . ?
C4A C3A C2A 110.7(17) . . ?
C4A C3A H3A1 109.5 . . ?
C2A C3A H3A1 109.5 . . ?
C4A C3A H3A2 109.5 . . ?
C2A C3A H3A2 109.5 . . ?
H3A1 C3A H3A2 108.1 . . ?
C3A C4A C5A 111.5(19) . . ?
C3A C4A H4A1 109.3 . . ?
C5A C4A H4A1 109.3 . . ?
C3A C4A H4A2 109.3 . . ?
C5A C4A H4A2 109.3 . . ?
H4A1 C4A H4A2 108 . . ?
C6A C5A C4A 110.9(19) . . ?
C6A C5A H5A1 109.5 . . ?
C4A C5A H5A1 109.5 . . ?
C6A C5A H5A2 109.5 . . ?
C4A C5A H5A2 109.5 . . ?
H5A1 C5A H5A2 108 . . ?
C1A C6A C5A 109.2(18) . . ?
C1A C6A H6A1 109.8 . . ?
C5A C6A H6A1 109.8 . . ?
C1A C6A H6A2 109.8 . . ?
C5A C6A H6A2 109.8 . . ?
H6A1 C6A H6A2 108.3 . . ?
C1A N1A H1A1 109.5 . . ?
C1A N1A H1A2 109.5 . . ?
H1A1 N1A H1A2 109.5 . . ?
C1A N1A H1A3 109.5 . . ?
H1A1 N1A H1A3 109.5 . . ?
H1A2 N1A H1A3 109.5 . . ?
C6B C1B C2B 111.6(8) . . ?
C6B C1B N1B 109.1(12) . . ?
C2B C1B N1B 108.3(13) . . ?
C6B C1B H1B 109.3 . . ?
C2B C1B H1B 109.3 . . ?
N1B C1B H1B 109.3 . . ?
C1B C2B C3B 109.9(8) . . ?
C1B C2B H2B1 109.7 . . ?
C3B C2B H2B1 109.7 . . ?
C1B C2B H2B2 109.7 . . ?
C3B C2B H2B2 109.7 . . ?
H2B1 C2B H2B2 108.2 . . ?
C4B C3B C2B 110.4(9) . . ?
C4B C3B H3B1 109.6 . . ?
C2B C3B H3B1 109.6 . . ?
C4B C3B H3B2 109.6 . . ?
C2B C3B H3B2 109.6 . . ?
H3B1 C3B H3B2 108.1 . . ?
C3B C4B C5B 111.2(9) . . ?
C3B C4B H4B1 109.4 . . ?
C5B C4B H4B1 109.4 . . ?
C3B C4B H4B2 109.4 . . ?
C5B C4B H4B2 109.4 . . ?
H4B1 C4B H4B2 108 . . ?
C6B C5B C4B 111.9(9) . . ?
C6B C5B H5B1 109.2 . . ?
C4B C5B H5B1 109.2 . . ?
C6B C5B H5B2 109.2 . . ?
C4B C5B H5B2 109.2 . . ?
H5B1 C5B H5B2 107.9 . . ?
C5B C6B C1B 110.2(8) . . ?
C5B C6B H6B1 109.6 . . ?
C1B C6B H6B1 109.6 . . ?
C5B C6B H6B2 109.6 . . ?
C1B C6B H6B2 109.6 . . ?
H6B1 C6B H6B2 108.1 . . ?
C1B N1B H1B1 109.5 . . ?
C1B N1B H1B2 109.5 . . ?
H1B1 N1B H1B2 109.5 . . ?
C1B N1B H1B3 109.5 . . ?
H1B1 N1B H1B3 109.5 . . ?
H1B2 N1B H1B3 109.5 . . ?
I1 Pb1 I1 180 . 5_656 ?
I1 Pb1 I2 90.026(10) . 4_456 ?
I1 Pb1 I2 89.974(10) 5_656 4_456 ?
I1 Pb1 I2 89.974(10) . 8_755 ?
I1 Pb1 I2 90.026(10) 5_656 8_755 ?
I2 Pb1 I2 180 4_456 8_755 ?
I1 Pb1 I2 85.742(10) . . ?
I1 Pb1 I2 94.258(10) 5_656 . ?
I2 Pb1 I2 92.748(12) 4_456 . ?
I2 Pb1 I2 87.252(12) 8_755 . ?
I1 Pb1 I2 94.258(10) . 5_656 ?
I1 Pb1 I2 85.742(10) 5_656 5_656 ?
I2 Pb1 I2 87.252(12) 4_456 5_656 ?
I2 Pb1 I2 92.748(12) 8_755 5_656 ?
I2 Pb1 I2 180 . 5_656 ?
Pb1 I2 Pb1 154.792(12) 4_556 . ?

loop_
_geom_bond_atom_site_label_1
_geom_bond_atom_site_label_2
_geom_bond_distance
_geom_bond_site_symmetry_2
_geom_bond_publ_flag
C1A N1A 1.52(5) . ?
C1A C6A 1.525(14) . ?
C1A C2A 1.525(14) . ?
C1A H1A 1 . ?
C2A C3A 1.523(14) . ?
C2A H2A1 0.99 . ?
C2A H2A2 0.99 . ?
C3A C4A 1.519(14) . ?
C3A H3A1 0.99 . ?
C3A H3A2 0.99 . ?
C4A C5A 1.528(14) . ?
C4A H4A1 0.99 . ?
C4A H4A2 0.99 . ?
C5A C6A 1.525(14) . ?
C5A H5A1 0.99 . ?
C5A H5A2 0.99 . ?
C6A H6A1 0.99 . ?
C6A H6A2 0.99 . ?
N1A H1A1 0.91 . ?
N1A H1A2 0.91 . ?
N1A H1A3 0.91 . ?
C1B C6B 1.517(8) . ?
C1B C2B 1.518(8) . ?
C1B N1B 1.53(2) . ?
C1B H1B 1 . ?
C2B C3B 1.518(8) . ?
C2B H2B1 0.99 . ?
C2B H2B2 0.99 . ?
C3B C4B 1.511(8) . ?
C3B H3B1 0.99 . ?
C3B H3B2 0.99 . ?
C4B C5B 1.517(8) . ?
C4B H4B1 0.99 . ?
C4B H4B2 0.99 . ?
C5B C6B 1.515(8) . ?
C5B H5B1 0.99 . ?
C5B H5B2 0.99 . ?
C6B H6B1 0.99 . ?
C6B H6B2 0.99 . ?
N1B H1B1 0.91 . ?
N1B H1B2 0.91 . ?
N1B H1B3 0.91 . ?
Pb1 I1 3.1752(7) . ?
Pb1 I1 3.1752(7) 5_656 ?
Pb1 I2 3.2310(5) 4_456 ?
Pb1 I2 3.2310(5) 8_755 ?
Pb1 I2 3.2563(5) . ?
Pb1 I2 3.2563(5) 5_656 ?
I2 Pb1 3.2310(5) 4_556 ?

loop_
_geom_hbond_atom_site_label_D
_geom_hbond_atom_site_label_H
_geom_hbond_atom_site_label_A
_geom_hbond_distance_DH
_geom_hbond_distance_HA
_geom_hbond_distance_DA
_geom_hbond_angle_DHA
_geom_hbond_site_symmetry_A
N1A H1A1 I1 0.91 2.85 3.75(6) 169.4 1_455
N1A H1A2 I1 0.91 2.51 3.38(5) 161 8_655
N1A H1A3 I2 0.91 2.87 3.56(6) 133.5 5_656
N1B H1B1 I2 0.91 3.06 3.69(3) 128 1_455
N1B H1B2 I1 0.91 2.65 3.51(3) 157.9 1_455
N1B H1B3 I1 0.91 2.83 3.72(2) 165.9 8_655

loop_
_geom_torsion_atom_site_label_1
_geom_torsion_atom_site_label_2
_geom_torsion_atom_site_label_3
_geom_torsion_atom_site_label_4
_geom_torsion
_geom_torsion_site_symmetry_1
_geom_torsion_site_symmetry_2
_geom_torsion_site_symmetry_3
_geom_torsion_site_symmetry_4
_geom_torsion_publ_flag
N1A C1A C2A C3A -176(2) . . . . ?
C6A C1A C2A C3A -56(3) . . . . ?
C1A C2A C3A C4A 55(3) . . . . ?
C2A C3A C4A C5A -56(3) . . . . ?
C3A C4A C5A C6A 58(3) . . . . ?
N1A C1A C6A C5A 177(3) . . . . ?
C2A C1A C6A C5A 57(3) . . . . ?
C4A C5A C6A C1A -57(3) . . . . ?
C6B C1B C2B C3B 57.9(11) . . . . ?
N1B C1B C2B C3B 178.1(11) . . . . ?
C1B C2B C3B C4B -57.7(12) . . . . ?
C2B C3B C4B C5B 56.7(13) . . . . ?
C3B C4B C5B C6B -55.5(13) . . . . ?
C4B C5B C6B C1B 54.4(12) . . . . ?
C2B C1B C6B C5B -56.0(11) . . . . ?
N1B C1B C6B C5B -175.6(13) . . . . ?
I1 Pb1 I2 Pb1 -82.69(3) . . . 4_556 ?
I1 Pb1 I2 Pb1 97.31(3) 5_656 . . 4_556 ?
I2 Pb1 I2 Pb1 7.13(2) 4_456 . . 4_556 ?
I2 Pb1 I2 Pb1 -172.87(2) 8_755 . . 4_556 ?
